data_4121670
loop_
_publ_author_name
'Baljak, Sladjana'
'Russell, Andrew D.'
'Binding, Samantha C.'
'Haddow, Mairi F.'
'O'Hare, Dermot'
'Manners, Ian'

_publ_section_title
;
 Ring-opening polymerization of a strained [3]nickelocenophane: a route to
 polynickelocenes, a class of s = 1 metallopolymers.
;
_journal_issue 16
_journal_name_full 'Journal of the American Chemical Society'
_journal_page_first 5864
_journal_page_last 5867
_journal_paper_doi 10.1021/ja5014745
_journal_volume 136
_journal_year 2014
_chemical_formula_moiety 'C34 H38 N2 Ni, C4 H8 O'
_chemical_formula_sum 'C38 H46 N2 Ni O'
_chemical_formula_weight 605.48
_chemical_name_systematic
; 
 ? 
;
_space_group_IT_number 2
_space_group_name_H-M_alt 'P -1'
_symmetry_cell_setting triclinic
_symmetry_space_group_name_Hall '-P 1'
_symmetry_space_group_name_H-M 'P -1'
_atom_sites_solution_hydrogens geom
_atom_sites_solution_primary direct
_atom_sites_solution_secondary difmap
_audit_creation_method SHELXL-97
_cell_angle_alpha 88.237(3)
_cell_angle_beta 85.557(2)
_cell_angle_gamma 66.108(2)
_cell_formula_units_Z 4
_cell_length_a 14.6218(7)
_cell_length_b 14.7718(7)
_cell_length_c 15.8406(8)
_cell_measurement_reflns_used 613
_cell_measurement_temperature 100(2)
_cell_measurement_theta_max 16.20
_cell_measurement_theta_min 2.58
_cell_volume 3118.8(3)
_computing_cell_refinement 'Bruker Apex2'
_computing_data_collection 'Bruker Apex2'
_computing_data_reduction 'Bruker SAINT'
_computing_molecular_graphics 'Bruker ShelXTL'
_computing_publication_material 'Bruker ShelXTL'
_computing_structure_refinement 'SHELXL-97 (Sheldrick, 2008)'
_computing_structure_solution 'SHELXS-97 (Sheldrick, 2008)'
_diffrn_ambient_temperature 100(2)
_diffrn_measured_fraction_theta_full 0.960
_diffrn_measured_fraction_theta_max 0.764
_diffrn_measurement_device_type 'Bruker Apex II kappa CCD area detector'
_diffrn_measurement_method 'phi and omega scans'
_diffrn_radiation_monochromator graphite
_diffrn_radiation_source 'fine-focus sealed tube'
_diffrn_radiation_type MoK\a
_diffrn_radiation_wavelength 0.71073
_diffrn_reflns_av_R_equivalents 0.0000
_diffrn_reflns_av_sigmaI/netI 0.0484
_diffrn_reflns_limit_h_max 19
_diffrn_reflns_limit_h_min -19
_diffrn_reflns_limit_k_max 21
_diffrn_reflns_limit_k_min -20
_diffrn_reflns_limit_l_max 21
_diffrn_reflns_limit_l_min 0
_diffrn_reflns_number 15308
_diffrn_reflns_theta_full 26.00
_diffrn_reflns_theta_max 30.48
_diffrn_reflns_theta_min 1.51
_exptl_absorpt_coefficient_mu 0.655
_exptl_absorpt_correction_T_max 0.4936
_exptl_absorpt_correction_T_min 0.4043
_exptl_absorpt_correction_type multi-scan
_exptl_absorpt_process_details 'SADABS V2008/1'
_exptl_crystal_colour red
_exptl_crystal_density_diffrn 1.289
_exptl_crystal_density_method 'not measured'
_exptl_crystal_description prism
_exptl_crystal_F_000 1296
_exptl_crystal_size_max 0.35
_exptl_crystal_size_mid 0.35
_exptl_crystal_size_min 0.12
_refine_diff_density_max 1.151
_refine_diff_density_min -0.475
_refine_diff_density_rms 0.093
_refine_ls_extinction_method none
_refine_ls_goodness_of_fit_ref 1.067
_refine_ls_hydrogen_treatment constr
_refine_ls_matrix_type full
_refine_ls_number_parameters 772
_refine_ls_number_reflns 15308
_refine_ls_number_restraints 0
_refine_ls_restrained_S_all 1.067
_refine_ls_R_factor_all 0.0659
_refine_ls_R_factor_gt 0.0444
_refine_ls_shift/su_max 0.002
_refine_ls_shift/su_mean 0.000
_refine_ls_structure_factor_coef Fsqd
_refine_ls_weighting_details 'calc w=1/[\s^2^(Fo^2^)+(0.0658P)^2^+0.8776P] where P=(Fo^2^+2Fc^2^)/3'
_refine_ls_weighting_scheme calc
_refine_ls_wR_factor_gt 0.1134
_refine_ls_wR_factor_ref 0.1243
_reflns_number_gt 11936
_reflns_number_total 15308
_reflns_threshold_expression >2sigma(I)
_cod_data_source_file ja5014745_si_003.cif
_cod_data_source_block 4
_cod_depositor_comments 'Adding full bibliography for 4121669--4121670.cif.'
_cod_database_code 4121670

loop_
_symmetry_equiv_pos_as_xyz
'x, y, z'
'-x, -y, -z'

loop_
_atom_site_label
_atom_site_type_symbol
_atom_site_fract_x
_atom_site_fract_y
_atom_site_fract_z
_atom_site_U_iso_or_equiv
_atom_site_adp_type
_atom_site_occupancy
_atom_site_symmetry_multiplicity
_atom_site_calc_flag
_atom_site_refinement_flags
Ni1 Ni 0.24881(2) 0.35731(2) 0.121100(19) 0.01401(8) Uani 1 1 d .
N1 N 0.34446(15) 0.37384(14) -0.04460(12) 0.0165(4) Uani 1 1 d .
N2 N 0.43432(15) 0.23827(14) 0.01506(12) 0.0158(4) Uani 1 1 d .
C1 C 0.28795(19) 0.43333(18) 0.27501(15) 0.0175(5) Uani 1 1 d .
C2 C 0.34111(19) 0.35419(18) 0.21173(15) 0.0171(5) Uani 1 1 d .
H2 H 0.4056 0.3559 0.1874 0.020 Uiso 1 1 calc R
C3 C 0.35609(19) 0.26169(18) 0.25821(15) 0.0185(5) Uani 1 1 d .
H3 H 0.3916 0.1966 0.2363 0.022 Uiso 1 1 calc R
C4 C 0.31073(19) 0.28497(18) 0.33762(15) 0.0198(5) Uani 1 1 d .
H4 H 0.3067 0.2388 0.3793 0.024 Uiso 1 1 calc R
C5 C 0.26951(19) 0.39160(18) 0.34837(16) 0.0195(5) Uani 1 1 d .
H5 H 0.2352 0.4265 0.3985 0.023 Uiso 1 1 calc R
C6 C 0.10265(18) 0.46898(17) 0.17071(15) 0.0159(5) Uani 1 1 d .
C7 C 0.09948(18) 0.46181(18) 0.08395(15) 0.0185(5) Uani 1 1 d .
H7 H 0.0865 0.5172 0.0423 0.022 Uiso 1 1 calc R
C8 C 0.12180(18) 0.36020(19) 0.06366(16) 0.0196(5) Uani 1 1 d .
H8 H 0.1225 0.3344 0.0059 0.024 Uiso 1 1 calc R
C9 C 0.13156(18) 0.30530(18) 0.13998(16) 0.0187(5) Uani 1 1 d .
H9 H 0.1397 0.2349 0.1463 0.022 Uiso 1 1 calc R
C10 C 0.12632(18) 0.37063(18) 0.20564(15) 0.0166(5) Uani 1 1 d .
H10 H 0.1302 0.3536 0.2672 0.020 Uiso 1 1 calc R
C11 C 0.2586(2) 0.54253(18) 0.26148(16) 0.0213(6) Uani 1 1 d .
H11A H 0.3180 0.5522 0.2359 0.026 Uiso 1 1 calc R
H11B H 0.2411 0.5753 0.3176 0.026 Uiso 1 1 calc R
C12 C 0.1705(2) 0.59570(18) 0.20531(17) 0.0220(6) Uani 1 1 d .
H12A H 0.1434 0.6677 0.2165 0.026 Uiso 1 1 calc R
H12B H 0.1962 0.5849 0.1452 0.026 Uiso 1 1 calc R
C13 C 0.0856(2) 0.56131(19) 0.21941(17) 0.0223(6) Uani 1 1 d .
H13A H 0.0766 0.5487 0.2806 0.027 Uiso 1 1 calc R
H13B H 0.0228 0.6152 0.2027 0.027 Uiso 1 1 calc R
C14 C 0.34703(18) 0.32130(17) 0.02828(14) 0.0148(5) Uani 1 1 d .
C15 C 0.42763(19) 0.32543(18) -0.10059(15) 0.0187(5) Uani 1 1 d .
H15 H 0.4420 0.3483 -0.1546 0.022 Uiso 1 1 calc R
C16 C 0.48329(19) 0.24026(18) -0.06317(15) 0.0182(5) Uani 1 1 d .
H16 H 0.5446 0.1907 -0.0858 0.022 Uiso 1 1 calc R
C17 C 0.27226(18) 0.47232(17) -0.06248(15) 0.0167(5) Uani 1 1 d .
C18 C 0.19844(18) 0.48470(17) -0.11749(15) 0.0170(5) Uani 1 1 d .
C19 C 0.13402(19) 0.58109(18) -0.13703(15) 0.0186(5) Uani 1 1 d .
H19 H 0.0822 0.5912 -0.1736 0.022 Uiso 1 1 calc R
C20 C 0.14363(19) 0.66349(18) -0.10412(15) 0.0204(5) Uani 1 1 d .
C21 C 0.21771(19) 0.64747(18) -0.04941(16) 0.0199(5) Uani 1 1 d .
H21 H 0.2239 0.7029 -0.0258 0.024 Uiso 1 1 calc R
C22 C 0.28373(19) 0.55247(18) -0.02770(15) 0.0175(5) Uani 1 1 d .
C23 C 0.18581(19) 0.39804(18) -0.15482(16) 0.0204(5) Uani 1 1 d .
H23A H 0.1983 0.3981 -0.2165 0.031 Uiso 0.50 1 calc PR
H23B H 0.1173 0.4036 -0.1406 0.031 Uiso 0.50 1 calc PR
H23C H 0.2336 0.3362 -0.1316 0.031 Uiso 0.50 1 calc PR
H23D H 0.1679 0.3605 -0.1093 0.031 Uiso 0.50 1 calc PR
H23E H 0.2488 0.3550 -0.1852 0.031 Uiso 0.50 1 calc PR
H23F H 0.1325 0.4223 -0.1942 0.031 Uiso 0.50 1 calc PR
C24 C 0.0756(2) 0.76758(19) -0.12874(19) 0.0310(7) Uani 1 1 d .
H24A H 0.0059 0.7745 -0.1243 0.046 Uiso 0.50 1 calc PR
H24B H 0.0943 0.7806 -0.1872 0.046 Uiso 0.50 1 calc PR
H24C H 0.0826 0.8151 -0.0907 0.046 Uiso 0.50 1 calc PR
H24D H 0.1160 0.8057 -0.1438 0.046 Uiso 0.50 1 calc PR
H24E H 0.0276 0.7995 -0.0809 0.046 Uiso 0.50 1 calc PR
H24F H 0.0393 0.7650 -0.1774 0.046 Uiso 0.50 1 calc PR
C25 C 0.3669(2) 0.5360(2) 0.02945(17) 0.0249(6) Uani 1 1 d .
H25A H 0.3521 0.5099 0.0840 0.037 Uiso 0.50 1 calc PR
H25B H 0.3722 0.5990 0.0385 0.037 Uiso 0.50 1 calc PR
H25C H 0.4304 0.4885 0.0030 0.037 Uiso 0.50 1 calc PR
H25D H 0.4177 0.5550 -0.0003 0.037 Uiso 0.50 1 calc PR
H25E H 0.3976 0.4659 0.0452 0.037 Uiso 0.50 1 calc PR
H25F H 0.3394 0.5764 0.0807 0.037 Uiso 0.50 1 calc PR
C26 C 0.47584(18) 0.15703(17) 0.07321(14) 0.0155(5) Uani 1 1 d .
C27 C 0.56104(18) 0.14731(17) 0.11328(15) 0.0167(5) Uani 1 1 d .
C28 C 0.59972(19) 0.06904(18) 0.17006(15) 0.0190(5) Uani 1 1 d .
H28 H 0.6569 0.0620 0.1989 0.023 Uiso 1 1 calc R
C29 C 0.55660(19) 0.00136(18) 0.18539(16) 0.0192(5) Uani 1 1 d .
C30 C 0.47447(19) 0.01153(18) 0.14152(15) 0.0185(5) Uani 1 1 d .
H30 H 0.4458 -0.0356 0.1508 0.022 Uiso 1 1 calc R
C31 C 0.43247(18) 0.08836(17) 0.08428(15) 0.0160(5) Uani 1 1 d .
C32 C 0.6119(2) 0.21759(19) 0.09513(17) 0.0214(5) Uani 1 1 d .
H32A H 0.6548 0.1979 0.0425 0.032 Uiso 0.50 1 calc PR
H32B H 0.6529 0.2154 0.1419 0.032 Uiso 0.50 1 calc PR
H32C H 0.5610 0.2851 0.0893 0.032 Uiso 0.50 1 calc PR
H32D H 0.5910 0.2677 0.1400 0.032 Uiso 0.50 1 calc PR
H32E H 0.5929 0.2501 0.0405 0.032 Uiso 0.50 1 calc PR
H32F H 0.6848 0.1805 0.0932 0.032 Uiso 0.50 1 calc PR
C33 C 0.5982(2) -0.0825(2) 0.24774(18) 0.0284(6) Uani 1 1 d .
H33A H 0.5592 -0.0639 0.3023 0.043 Uiso 0.50 1 calc PR
H33B H 0.6685 -0.0957 0.2551 0.043 Uiso 0.50 1 calc PR
H33C H 0.5941 -0.1420 0.2262 0.043 Uiso 0.50 1 calc PR
H33D H 0.6553 -0.1372 0.2201 0.043 Uiso 0.50 1 calc PR
H33E H 0.5460 -0.1054 0.2673 0.043 Uiso 0.50 1 calc PR
H33F H 0.6204 -0.0591 0.2963 0.043 Uiso 0.50 1 calc PR
C34 C 0.34614(19) 0.09483(18) 0.03555(16) 0.0195(5) Uani 1 1 d .
H34A H 0.2883 0.1569 0.0496 0.029 Uiso 0.50 1 calc PR
H34B H 0.3286 0.0387 0.0504 0.029 Uiso 0.50 1 calc PR
H34C H 0.3651 0.0931 -0.0253 0.029 Uiso 0.50 1 calc PR
H34D H 0.3664 0.0356 0.0002 0.029 Uiso 0.50 1 calc PR
H34E H 0.3261 0.1538 -0.0006 0.029 Uiso 0.50 1 calc PR
H34F H 0.2895 0.0993 0.0751 0.029 Uiso 0.50 1 calc PR
Ni2 Ni 0.25250(2) 0.85204(2) 0.400252(19) 0.01427(8) Uani 1 1 d .
N3 N 0.44006(15) 0.72722(14) 0.48157(12) 0.0145(4) Uani 1 1 d .
N4 N 0.35668(16) 0.86237(14) 0.54852(12) 0.0176(4) Uani 1 1 d .
C35 C 0.28195(19) 0.93449(18) 0.23742(15) 0.0182(5) Uani 1 1 d .
C36 C 0.33929(19) 0.85195(18) 0.29305(15) 0.0172(5) Uani 1 1 d .
H36 H 0.4054 0.8520 0.3052 0.021 Uiso 1 1 calc R
C37 C 0.34961(19) 0.76264(18) 0.24798(15) 0.0195(5) Uani 1 1 d .
H37 H 0.3859 0.6966 0.2660 0.023 Uiso 1 1 calc R
C38 C 0.29927(19) 0.78905(18) 0.17657(16) 0.0195(5) Uani 1 1 d .
H38 H 0.2922 0.7450 0.1377 0.023 Uiso 1 1 calc R
C39 C 0.25828(19) 0.89582(19) 0.16991(16) 0.0207(5) Uani 1 1 d .
H39 H 0.2205 0.9332 0.1251 0.025 Uiso 1 1 calc R
C40 C 0.10455(18) 0.96729(18) 0.37450(16) 0.0170(5) Uani 1 1 d .
C41 C 0.10955(18) 0.95425(19) 0.46142(16) 0.0204(5) Uani 1 1 d .
H41 H 0.1008 1.0066 0.5036 0.024 Uiso 1 1 calc R
C42 C 0.13130(19) 0.8518(2) 0.48016(16) 0.0219(6) Uani 1 1 d .
H42 H 0.1360 0.8221 0.5381 0.026 Uiso 1 1 calc R
C43 C 0.13166(19) 0.8036(2) 0.40402(16) 0.0219(5) Uani 1 1 d .
H43 H 0.1381 0.7340 0.3982 0.026 Uiso 1 1 calc R
C44 C 0.12297(18) 0.87181(18) 0.33821(16) 0.0182(5) Uani 1 1 d .
H44 H 0.1217 0.8588 0.2768 0.022 Uiso 1 1 calc R
C45 C 0.2530(2) 1.04375(18) 0.25124(17) 0.0246(6) Uani 1 1 d .
H45A H 0.2295 1.0787 0.1976 0.030 Uiso 1 1 calc R
H45B H 0.3142 1.0530 0.2629 0.030 Uiso 1 1 calc R
C46 C 0.17228(19) 1.09442(18) 0.32232(16) 0.0210(5) Uani 1 1 d .
H46A H 0.1461 1.1670 0.3139 0.025 Uiso 1 1 calc R
H46B H 0.2037 1.0794 0.3771 0.025 Uiso 1 1 calc R
C47 C 0.0838(2) 1.06288(18) 0.32729(17) 0.0224(6) Uani 1 1 d .
H47A H 0.0244 1.1159 0.3556 0.027 Uiso 1 1 calc R
H47B H 0.0675 1.0555 0.2691 0.027 Uiso 1 1 calc R
C48 C 0.35387(18) 0.81207(17) 0.47800(15) 0.0156(5) Uani 1 1 d .
C49 C 0.49350(19) 0.72638(18) 0.55054(16) 0.0197(5) Uani 1 1 d .
H49 H 0.5552 0.6756 0.5650 0.024 Uiso 1 1 calc R
C50 C 0.44102(19) 0.81144(18) 0.59288(16) 0.0190(5) Uani 1 1 d .
H50 H 0.4582 0.8325 0.6431 0.023 Uiso 1 1 calc R
C51 C 0.47717(18) 0.64700(16) 0.42068(14) 0.0157(5) Uani 1 1 d .
C52 C 0.56322(18) 0.63531(17) 0.36848(15) 0.0172(5) Uani 1 1 d .
C53 C 0.59875(19) 0.55733(18) 0.31034(15) 0.0194(5) Uani 1 1 d .
H53 H 0.6570 0.5476 0.2743 0.023 Uiso 1 1 calc R
C54 C 0.55105(19) 0.49378(18) 0.30382(15) 0.0190(5) Uani 1 1 d .
C55 C 0.46775(18) 0.50671(17) 0.35853(15) 0.0175(5) Uani 1 1 d .
H55 H 0.4354 0.4628 0.3546 0.021 Uiso 1 1 calc R
C56 C 0.43001(18) 0.58200(17) 0.41897(14) 0.0155(5) Uani 1 1 d .
C57 C 0.6184(2) 0.70221(19) 0.37520(17) 0.0235(6) Uani 1 1 d .
H57A H 0.6707 0.6734 0.4150 0.035 Uiso 0.50 1 calc PR
H57B H 0.5709 0.7677 0.3955 0.035 Uiso 0.50 1 calc PR
H57C H 0.6490 0.7088 0.3194 0.035 Uiso 0.50 1 calc PR
H57D H 0.5897 0.7598 0.3383 0.035 Uiso 0.50 1 calc PR
H57E H 0.6895 0.6656 0.3578 0.035 Uiso 0.50 1 calc PR
H57F H 0.6114 0.7245 0.4339 0.035 Uiso 0.50 1 calc PR
C58 C 0.5896(2) 0.4114(2) 0.23879(18) 0.0306(7) Uani 1 1 d .
H58A H 0.5746 0.4397 0.1822 0.046 Uiso 0.50 1 calc PR
H58B H 0.5568 0.3658 0.2510 0.046 Uiso 0.50 1 calc PR
H58C H 0.6623 0.3754 0.2411 0.046 Uiso 0.50 1 calc PR
H58D H 0.6212 0.3476 0.2673 0.046 Uiso 0.50 1 calc PR
H58E H 0.6390 0.4215 0.1985 0.046 Uiso 0.50 1 calc PR
H58F H 0.5336 0.4118 0.2084 0.046 Uiso 0.50 1 calc PR
C59 C 0.34381(19) 0.58968(18) 0.48059(15) 0.0187(5) Uani 1 1 d .
H59A H 0.3627 0.5903 0.5385 0.028 Uiso 0.50 1 calc PR
H59B H 0.3268 0.5328 0.4734 0.028 Uiso 0.50 1 calc PR
H59C H 0.2856 0.6510 0.4701 0.028 Uiso 0.50 1 calc PR
H59D H 0.2874 0.5924 0.4495 0.028 Uiso 0.50 1 calc PR
H59E H 0.3233 0.6499 0.5146 0.028 Uiso 0.50 1 calc PR
H59F H 0.3645 0.5317 0.5179 0.028 Uiso 0.50 1 calc PR
C60 C 0.29086(19) 0.96274(18) 0.57119(15) 0.0183(5) Uani 1 1 d .
C61 C 0.2184(2) 0.97996(19) 0.63888(16) 0.0215(5) Uani 1 1 d .
C62 C 0.1598(2) 1.0782(2) 0.66092(16) 0.0256(6) Uani 1 1 d .
H62 H 0.1087 1.0921 0.7056 0.031 Uiso 1 1 calc R
C63 C 0.1738(2) 1.15655(19) 0.61956(16) 0.0255(6) Uani 1 1 d .
C64 C 0.2471(2) 1.13588(19) 0.55309(16) 0.0232(6) Uani 1 1 d .
H64 H 0.2568 1.1891 0.5244 0.028 Uiso 1 1 calc R
C65 C 0.30666(19) 1.03909(18) 0.52752(16) 0.0199(5) Uani 1 1 d .
C66 C 0.2006(2) 0.8976(2) 0.68630(17) 0.0287(6) Uani 1 1 d .
H66A H 0.2133 0.8992 0.7459 0.043 Uiso 0.50 1 calc PR
H66B H 0.2459 0.8337 0.6615 0.043 Uiso 0.50 1 calc PR
H66C H 0.1309 0.9064 0.6822 0.043 Uiso 0.50 1 calc PR
H66D H 0.1801 0.8603 0.6472 0.043 Uiso 0.50 1 calc PR
H66E H 0.1475 0.9259 0.7316 0.043 Uiso 0.50 1 calc PR
H66F H 0.2625 0.8531 0.7109 0.043 Uiso 0.50 1 calc PR
C67 C 0.1113(3) 1.2612(2) 0.64816(19) 0.0370(8) Uani 1 1 d .
H67A H 0.1325 1.3068 0.6142 0.055 Uiso 0.50 1 calc PR
H67B H 0.1203 1.2679 0.7080 0.055 Uiso 0.50 1 calc PR
H67C H 0.0405 1.2771 0.6410 0.055 Uiso 0.50 1 calc PR
H67D H 0.0630 1.2610 0.6946 0.055 Uiso 0.50 1 calc PR
H67E H 0.0752 1.3000 0.6008 0.055 Uiso 0.50 1 calc PR
H67F H 0.1550 1.2908 0.6678 0.055 Uiso 0.50 1 calc PR
C68 C 0.3859(2) 1.01713(19) 0.45543(16) 0.0220(5) Uani 1 1 d .
H68A H 0.3660 0.9908 0.4074 0.033 Uiso 0.50 1 calc PR
H68B H 0.4498 0.9682 0.4736 0.033 Uiso 0.50 1 calc PR
H68C H 0.3936 1.0782 0.4384 0.033 Uiso 0.50 1 calc PR
H68D H 0.4403 1.0340 0.4722 0.033 Uiso 0.50 1 calc PR
H68E H 0.3565 1.0566 0.4059 0.033 Uiso 0.50 1 calc PR
H68F H 0.4127 0.9466 0.4412 0.033 Uiso 0.50 1 calc PR
O1 O 0.87674(16) 0.50051(14) 0.45124(12) 0.0330(5) Uani 1 1 d .
C69 C 0.9333(2) 0.42035(19) 0.50524(17) 0.0276(6) Uani 1 1 d .
H69A H 0.8878 0.4010 0.5439 0.033 Uiso 1 1 calc R
H69B H 0.9760 0.4401 0.5396 0.033 Uiso 1 1 calc R
C70 C 0.9978(2) 0.3350(2) 0.44665(17) 0.0286(6) Uani 1 1 d .
H70A H 1.0118 0.2702 0.4743 0.034 Uiso 1 1 calc R
H70B H 1.0620 0.3393 0.4275 0.034 Uiso 1 1 calc R
C71 C 0.9309(2) 0.3511(2) 0.37359(18) 0.0304(6) Uani 1 1 d .
H71A H 0.9708 0.3209 0.3206 0.036 Uiso 1 1 calc R
H71B H 0.8800 0.3236 0.3866 0.036 Uiso 1 1 calc R
C72 C 0.8827(2) 0.4634(2) 0.36717(18) 0.0315(7) Uani 1 1 d .
H72A H 0.9239 0.4874 0.3277 0.038 Uiso 1 1 calc R
H72B H 0.8149 0.4856 0.3463 0.038 Uiso 1 1 calc R
O2 O 0.10801(19) -0.00601(17) 0.90482(15) 0.0467(6) Uani 1 1 d .
C73 C 0.0096(3) 0.0608(3) 0.8893(3) 0.0659(13) Uani 1 1 d .
H73A H -0.0389 0.0585 0.9357 0.079 Uiso 1 1 calc R
H73B H -0.0104 0.0450 0.8353 0.079 Uiso 1 1 calc R
C74 C 0.0141(3) 0.1642(3) 0.8849(2) 0.0700(14) Uani 1 1 d .
H74A H 0.0021 0.1930 0.8275 0.084 Uiso 1 1 calc R
H74B H -0.0356 0.2105 0.9264 0.084 Uiso 1 1 calc R
C75 C 0.1198(4) 0.1413(3) 0.9068(3) 0.0656(12) Uani 1 1 d .
H75A H 0.1638 0.1376 0.8552 0.079 Uiso 1 1 calc R
H75B H 0.1214 0.1921 0.9453 0.079 Uiso 1 1 calc R
C76 C 0.1501(3) 0.0461(3) 0.9482(2) 0.0419(8) Uani 1 1 d .
H76A H 0.2241 0.0113 0.9448 0.050 Uiso 1 1 calc R
H76B H 0.1249 0.0541 1.0085 0.050 Uiso 1 1 calc R

loop_
_atom_site_aniso_label
_atom_site_aniso_U_11
_atom_site_aniso_U_22
_atom_site_aniso_U_33
_atom_site_aniso_U_23
_atom_site_aniso_U_13
_atom_site_aniso_U_12
Ni1 0.01265(17) 0.01243(15) 0.01530(16) -0.00058(11) 0.00013(11) -0.00354(12)
N1 0.0164(11) 0.0128(10) 0.0172(10) 0.0011(8) -0.0003(8) -0.0030(8)
N2 0.0156(11) 0.0127(10) 0.0164(10) 0.0006(8) 0.0006(8) -0.0032(8)
C1 0.0158(13) 0.0156(12) 0.0204(12) -0.0014(9) -0.0058(9) -0.0048(10)
C2 0.0138(13) 0.0163(12) 0.0200(13) 0.0002(9) -0.0032(9) -0.0046(10)
C3 0.0167(13) 0.0164(12) 0.0193(13) -0.0003(9) -0.0035(9) -0.0030(10)
C4 0.0203(14) 0.0192(13) 0.0179(13) 0.0034(9) -0.0042(9) -0.0059(11)
C5 0.0194(14) 0.0208(13) 0.0170(12) -0.0029(10) -0.0031(10) -0.0061(10)
C6 0.0103(12) 0.0148(12) 0.0196(12) -0.0019(9) 0.0019(9) -0.0025(9)
C7 0.0113(12) 0.0188(12) 0.0207(13) 0.0012(9) 0.0000(9) -0.0016(10)
C8 0.0140(13) 0.0219(13) 0.0214(13) -0.0041(10) -0.0014(9) -0.0053(10)
C9 0.0118(12) 0.0165(12) 0.0267(13) -0.0023(10) 0.0011(9) -0.0050(10)
C10 0.0123(13) 0.0181(12) 0.0184(12) 0.0002(9) 0.0016(9) -0.0055(10)
C11 0.0242(15) 0.0138(12) 0.0251(14) -0.0036(10) -0.0041(10) -0.0062(11)
C12 0.0247(15) 0.0130(12) 0.0278(14) 0.0003(10) -0.0055(10) -0.0064(11)
C13 0.0168(14) 0.0178(13) 0.0278(15) -0.0054(10) -0.0003(10) -0.0021(11)
C14 0.0148(13) 0.0119(11) 0.0179(12) -0.0006(9) -0.0017(9) -0.0053(10)
C15 0.0185(13) 0.0183(12) 0.0167(12) 0.0002(9) 0.0018(9) -0.0053(10)
C16 0.0159(13) 0.0175(12) 0.0188(12) -0.0021(9) 0.0034(9) -0.0049(10)
C17 0.0162(13) 0.0125(11) 0.0179(12) 0.0037(9) 0.0022(9) -0.0030(10)
C18 0.0178(13) 0.0163(12) 0.0154(12) 0.0013(9) 0.0024(9) -0.0059(10)
C19 0.0153(13) 0.0182(12) 0.0193(13) 0.0036(9) -0.0008(9) -0.0041(10)
C20 0.0199(14) 0.0146(12) 0.0232(14) 0.0032(9) 0.0027(10) -0.0044(10)
C21 0.0214(14) 0.0141(12) 0.0241(13) -0.0009(10) 0.0033(10) -0.0080(10)
C22 0.0176(13) 0.0149(12) 0.0191(12) 0.0004(9) 0.0027(9) -0.0064(10)
C23 0.0191(14) 0.0165(12) 0.0242(14) 0.0015(10) -0.0048(10) -0.0054(10)
C24 0.0333(17) 0.0144(13) 0.0412(18) 0.0054(11) -0.0077(13) -0.0050(12)
C25 0.0201(15) 0.0217(14) 0.0317(15) -0.0024(11) -0.0012(11) -0.0072(11)
C26 0.0175(13) 0.0112(11) 0.0145(12) -0.0007(9) 0.0020(9) -0.0030(9)
C27 0.0162(13) 0.0135(11) 0.0179(12) -0.0025(9) 0.0024(9) -0.0039(10)
C28 0.0169(13) 0.0176(12) 0.0193(13) -0.0019(9) -0.0034(9) -0.0032(10)
C29 0.0177(13) 0.0139(12) 0.0213(13) 0.0006(9) 0.0015(10) -0.0021(10)
C30 0.0213(14) 0.0145(12) 0.0184(13) -0.0028(9) 0.0045(9) -0.0066(10)
C31 0.0156(13) 0.0129(11) 0.0170(12) -0.0036(9) 0.0029(9) -0.0037(9)
C32 0.0190(14) 0.0193(13) 0.0282(14) -0.0007(10) -0.0018(10) -0.0098(11)
C33 0.0281(16) 0.0240(15) 0.0307(16) 0.0102(11) -0.0046(11) -0.0083(12)
C34 0.0191(14) 0.0172(12) 0.0222(13) -0.0030(9) -0.0001(9) -0.0075(11)
Ni2 0.01269(17) 0.01307(15) 0.01597(16) 0.00124(11) -0.00112(11) -0.00417(12)
N3 0.0147(11) 0.0103(9) 0.0177(11) 0.0010(7) -0.0026(8) -0.0040(8)
N4 0.0184(11) 0.0128(10) 0.0191(11) -0.0004(8) -0.0040(8) -0.0032(9)
C35 0.0179(14) 0.0142(12) 0.0198(13) 0.0012(9) 0.0055(9) -0.0051(10)
C36 0.0165(13) 0.0176(12) 0.0175(12) -0.0001(9) 0.0014(9) -0.0073(10)
C37 0.0169(14) 0.0157(13) 0.0217(13) -0.0003(10) 0.0037(9) -0.0031(10)
C38 0.0211(14) 0.0191(13) 0.0187(12) -0.0024(10) 0.0016(10) -0.0089(11)
C39 0.0189(14) 0.0222(13) 0.0174(12) 0.0058(10) 0.0004(10) -0.0053(11)
C40 0.0107(12) 0.0170(12) 0.0210(12) 0.0005(9) -0.0006(9) -0.0036(10)
C41 0.0132(13) 0.0231(13) 0.0223(14) -0.0018(10) 0.0015(9) -0.0051(11)
C42 0.0154(14) 0.0285(14) 0.0218(13) 0.0062(10) 0.0011(10) -0.0096(11)
C43 0.0183(14) 0.0231(13) 0.0268(14) 0.0031(10) -0.0020(10) -0.0112(11)
C44 0.0123(13) 0.0181(12) 0.0235(13) 0.0010(10) -0.0017(9) -0.0055(10)
C45 0.0309(16) 0.0142(13) 0.0264(14) 0.0035(10) 0.0050(11) -0.0082(11)
C46 0.0217(14) 0.0128(12) 0.0255(14) 0.0016(10) -0.0002(10) -0.0043(10)
C47 0.0203(14) 0.0153(12) 0.0267(14) -0.0007(10) -0.0024(10) -0.0021(10)
C48 0.0162(13) 0.0123(11) 0.0187(12) 0.0008(9) -0.0007(9) -0.0064(10)
C49 0.0187(14) 0.0174(12) 0.0241(13) 0.0030(10) -0.0065(10) -0.0077(10)
C50 0.0207(14) 0.0181(12) 0.0181(12) 0.0013(10) -0.0067(10) -0.0067(10)
C51 0.0181(13) 0.0100(11) 0.0158(12) 0.0019(8) -0.0050(9) -0.0019(9)
C52 0.0155(13) 0.0122(11) 0.0217(13) 0.0065(9) -0.0051(9) -0.0032(10)
C53 0.0152(13) 0.0183(13) 0.0189(13) 0.0031(9) 0.0013(9) -0.0014(10)
C54 0.0207(14) 0.0143(12) 0.0181(13) 0.0022(9) -0.0051(9) -0.0026(10)
C55 0.0208(14) 0.0120(11) 0.0200(13) 0.0027(9) -0.0066(10) -0.0062(10)
C56 0.0162(13) 0.0123(11) 0.0174(13) 0.0054(9) -0.0067(9) -0.0044(10)
C57 0.0217(15) 0.0183(13) 0.0315(15) 0.0033(10) 0.0003(11) -0.0097(11)
C58 0.0347(18) 0.0268(15) 0.0262(15) -0.0084(11) 0.0013(12) -0.0081(13)
C59 0.0185(14) 0.0149(12) 0.0215(13) 0.0009(9) -0.0022(10) -0.0054(10)
C60 0.0179(13) 0.0148(12) 0.0203(13) -0.0027(9) -0.0053(9) -0.0036(10)
C61 0.0226(14) 0.0238(13) 0.0184(12) -0.0013(10) -0.0052(10) -0.0088(11)
C62 0.0231(15) 0.0291(15) 0.0207(14) -0.0087(11) -0.0014(10) -0.0059(12)
C63 0.0239(15) 0.0193(13) 0.0254(15) -0.0074(10) -0.0088(11) 0.0012(11)
C64 0.0263(15) 0.0168(13) 0.0247(14) -0.0004(10) -0.0090(11) -0.0056(11)
C65 0.0212(14) 0.0177(13) 0.0200(13) -0.0007(10) -0.0079(10) -0.0060(11)
C66 0.0315(17) 0.0306(16) 0.0249(15) -0.0046(11) 0.0026(11) -0.0138(13)
C67 0.046(2) 0.0214(14) 0.0315(17) -0.0116(12) -0.0081(13) 0.0003(13)
C68 0.0220(14) 0.0179(13) 0.0264(14) 0.0000(10) -0.0035(10) -0.0081(11)
O1 0.0422(13) 0.0183(10) 0.0308(11) 0.0012(8) -0.0062(9) -0.0037(9)
C69 0.0334(17) 0.0200(14) 0.0258(14) 0.0044(11) -0.0007(11) -0.0076(12)
C70 0.0284(16) 0.0238(14) 0.0267(15) 0.0021(11) -0.0008(11) -0.0038(12)
C71 0.0378(18) 0.0264(15) 0.0253(14) 0.0010(11) -0.0036(12) -0.0112(13)
C72 0.0323(17) 0.0264(15) 0.0319(16) 0.0055(12) -0.0086(12) -0.0070(13)
O2 0.0534(16) 0.0355(13) 0.0547(15) -0.0008(11) -0.0208(12) -0.0185(12)
C73 0.045(2) 0.116(4) 0.059(3) 0.048(2) -0.0301(19) -0.054(3)
C74 0.066(3) 0.055(2) 0.039(2) 0.0110(17) 0.0066(18) 0.024(2)
C75 0.108(4) 0.055(3) 0.051(2) -0.0022(19) -0.014(2) -0.049(3)
C76 0.036(2) 0.055(2) 0.0396(19) -0.0074(15) -0.0019(14) -0.0225(17)

loop_
_atom_type_symbol
_atom_type_description
_atom_type_scat_dispersion_real
_atom_type_scat_dispersion_imag
_atom_type_scat_source
C C 0.0033 0.0016 'International Tables Vol C Tables 4.2.6.8 and 6.1.1.4'
H H 0.0000 0.0000 'International Tables Vol C Tables 4.2.6.8 and 6.1.1.4'
N N 0.0061 0.0033 'International Tables Vol C Tables 4.2.6.8 and 6.1.1.4'
Ni Ni 0.3393 1.1124 'International Tables Vol C Tables 4.2.6.8 and 6.1.1.4'
O O 0.0106 0.0060 'International Tables Vol C Tables 4.2.6.8 and 6.1.1.4'

loop_
_geom_angle_atom_site_label_1
_geom_angle_atom_site_label_2
_geom_angle_atom_site_label_3
_geom_angle
C14 Ni1 C2 97.16(10)
C14 Ni1 C10 163.64(10)
C2 Ni1 C10 95.59(10)
C14 Ni1 C8 101.54(10)
C2 Ni1 C8 160.62(10)
C10 Ni1 C8 65.11(9)
C14 Ni1 C9 124.61(10)
C2 Ni1 C9 123.92(10)
C10 Ni1 C9 39.03(9)
C8 Ni1 C9 38.91(10)
C14 Ni1 C6 145.11(9)
C2 Ni1 C6 102.55(9)
C10 Ni1 C6 39.34(9)
C8 Ni1 C6 64.10(9)
C9 Ni1 C6 65.06(9)
C14 Ni1 C7 112.34(9)
C2 Ni1 C7 135.53(9)
C10 Ni1 C7 63.86(9)
C8 Ni1 C7 38.81(9)
C9 Ni1 C7 64.50(9)
C6 Ni1 C7 36.57(9)
C14 N1 C15 112.0(2)
C14 N1 C17 126.7(2)
C15 N1 C17 121.01(19)
C14 N2 C16 111.86(19)
C14 N2 C26 126.75(19)
C16 N2 C26 121.37(19)
C5 C1 C2 108.9(2)
C5 C1 C11 124.9(2)
C2 C1 C11 126.2(2)
C3 C2 C1 104.3(2)
C3 C2 Ni1 103.59(16)
C1 C2 Ni1 110.60(17)
C4 C3 C2 108.8(2)
C3 C4 C5 109.0(2)
C1 C5 C4 108.8(2)
C7 C6 C10 107.0(2)
C7 C6 C13 126.5(2)
C10 C6 C13 126.5(2)
C7 C6 Ni1 72.07(14)
C10 C6 Ni1 66.27(13)
C13 C6 Ni1 126.28(17)
C6 C7 C8 108.4(2)
C6 C7 Ni1 71.37(14)
C8 C7 Ni1 66.82(14)
C9 C8 C7 108.8(2)
C9 C8 Ni1 71.60(14)
C7 C8 Ni1 74.37(14)
C10 C9 C8 106.1(2)
C10 C9 Ni1 68.75(14)
C8 C9 Ni1 69.48(14)
C9 C10 C6 109.2(2)
C9 C10 Ni1 72.22(14)
C6 C10 Ni1 74.40(14)
C1 C11 C12 116.4(2)
C13 C12 C11 114.0(2)
C6 C13 C12 113.8(2)
N1 C14 N2 102.74(19)
N1 C14 Ni1 126.68(17)
N2 C14 Ni1 130.56(17)
C16 C15 N1 106.5(2)
C15 C16 N2 106.9(2)
C18 C17 C22 122.2(2)
C18 C17 N1 119.6(2)
C22 C17 N1 118.0(2)
C17 C18 C19 117.8(2)
C17 C18 C23 122.2(2)
C19 C18 C23 119.9(2)
C18 C19 C20 121.7(2)
C21 C20 C19 118.4(2)
C21 C20 C24 120.6(2)
C19 C20 C24 121.0(2)
C20 C21 C22 122.1(2)
C21 C22 C17 117.8(2)
C21 C22 C25 121.5(2)
C17 C22 C25 120.7(2)
C27 C26 C31 122.3(2)
C27 C26 N2 118.6(2)
C31 C26 N2 119.0(2)
C26 C27 C28 117.9(2)
C26 C27 C32 121.6(2)
C28 C27 C32 120.4(2)
C29 C28 C27 121.5(2)
C30 C29 C28 118.5(2)
C30 C29 C33 120.3(2)
C28 C29 C33 121.2(2)
C29 C30 C31 122.4(2)
C30 C31 C26 117.1(2)
C30 C31 C34 121.0(2)
C26 C31 C34 121.9(2)
C48 Ni2 C36 98.29(10)
C48 Ni2 C42 100.01(10)
C36 Ni2 C42 160.87(10)
C48 Ni2 C44 162.93(10)
C36 Ni2 C44 95.95(10)
C42 Ni2 C44 65.10(10)
C48 Ni2 C43 124.62(10)
C36 Ni2 C43 123.63(10)
C42 Ni2 C43 38.92(10)
C44 Ni2 C43 38.39(9)
C48 Ni2 C41 110.25(10)
C36 Ni2 C41 136.28(10)
C42 Ni2 C41 39.17(10)
C44 Ni2 C41 64.11(10)
C43 Ni2 C41 64.48(10)
C48 Ni2 C40 143.48(10)
C36 Ni2 C40 103.16(9)
C42 Ni2 C40 64.32(10)
C44 Ni2 C40 39.27(9)
C43 Ni2 C40 64.46(10)
C41 Ni2 C40 36.81(9)
C48 N3 C49 112.38(19)
C48 N3 C51 126.26(19)
C49 N3 C51 121.3(2)
C48 N4 C50 112.6(2)
C48 N4 C60 126.4(2)
C50 N4 C60 120.3(2)
C39 C35 C36 108.2(2)
C39 C35 C45 124.6(2)
C36 C35 C45 127.2(2)
C37 C36 C35 104.4(2)
C37 C36 Ni2 103.65(16)
C35 C36 Ni2 109.73(17)
C38 C37 C36 109.5(2)
C37 C38 C39 108.2(2)
C35 C39 C38 109.7(2)
C41 C40 C44 107.1(2)
C41 C40 C47 126.1(2)
C44 C40 C47 126.8(2)
C41 C40 Ni2 71.17(14)
C44 C40 Ni2 66.97(13)
C47 C40 Ni2 126.97(18)
C40 C41 C42 108.2(2)
C40 C41 Ni2 72.03(14)
C42 C41 Ni2 66.86(14)
C43 C42 C41 108.4(2)
C43 C42 Ni2 72.70(15)
C41 C42 Ni2 73.97(14)
C44 C43 C42 106.8(2)
C44 C43 Ni2 69.17(15)
C42 C43 Ni2 68.37(15)
C43 C44 C40 108.9(2)
C43 C44 Ni2 72.44(15)
C40 C44 Ni2 73.76(14)
C35 C45 C46 117.2(2)
C45 C46 C47 114.1(2)
C40 C47 C46 113.4(2)
N4 C48 N3 101.9(2)
N4 C48 Ni2 127.24(18)
N3 C48 Ni2 130.79(17)
C50 C49 N3 106.7(2)
C49 C50 N4 106.3(2)
C56 C51 C52 122.7(2)
C56 C51 N3 119.4(2)
C52 C51 N3 117.9(2)
C53 C52 C51 117.4(2)
C53 C52 C57 120.3(2)
C51 C52 C57 122.2(2)
C54 C53 C52 121.7(2)
C53 C54 C55 118.8(2)
C53 C54 C58 120.6(2)
C55 C54 C58 120.6(2)
C54 C55 C56 122.2(2)
C51 C56 C55 117.2(2)
C51 C56 C59 122.2(2)
C55 C56 C59 120.6(2)
C65 C60 C61 122.6(2)
C65 C60 N4 117.9(2)
C61 C60 N4 119.4(2)
C62 C61 C60 117.2(2)
C62 C61 C66 119.9(2)
C60 C61 C66 122.9(2)
C63 C62 C61 122.0(2)
C64 C63 C62 118.8(2)
C64 C63 C67 121.3(3)
C62 C63 C67 119.9(3)
C63 C64 C65 121.6(3)
C64 C65 C60 117.8(2)
C64 C65 C68 121.4(2)
C60 C65 C68 120.9(2)
C72 O1 C69 109.4(2)
O1 C69 C70 106.1(2)
C69 C70 C71 101.6(2)
C72 C71 C70 102.2(2)
O1 C72 C71 106.3(2)
C76 O2 C73 106.9(3)
O2 C73 C74 104.7(3)
C75 C74 C73 102.8(3)
C76 C75 C74 103.7(3)
O2 C76 C75 105.4(3)

loop_
_geom_bond_atom_site_label_1
_geom_bond_atom_site_label_2
_geom_bond_distance
Ni1 C14 1.900(2)
Ni1 C2 2.032(2)
Ni1 C10 2.097(2)
Ni1 C8 2.115(3)
Ni1 C9 2.143(2)
Ni1 C6 2.207(2)
Ni1 C7 2.216(2)
N1 C14 1.365(3)
N1 C15 1.394(3)
N1 C17 1.445(3)
N2 C14 1.372(3)
N2 C16 1.388(3)
N2 C26 1.444(3)
C1 C5 1.358(4)
C1 C2 1.480(3)
C1 C11 1.505(3)
C2 C3 1.476(3)
C3 C4 1.361(3)
C4 C5 1.451(3)
C6 C7 1.387(3)
C6 C10 1.452(3)
C6 C13 1.509(3)
C7 C8 1.442(3)
C8 C9 1.419(4)
C9 C10 1.417(3)
C11 C12 1.544(3)
C12 C13 1.519(4)
C15 C16 1.340(3)
C17 C18 1.391(4)
C17 C22 1.396(3)
C18 C19 1.394(3)
C18 C23 1.509(3)
C19 C20 1.401(4)
C20 C21 1.380(4)
C20 C24 1.513(3)
C21 C22 1.394(3)
C22 C25 1.509(4)
C26 C27 1.395(3)
C26 C31 1.398(3)
C27 C28 1.397(3)
C27 C32 1.512(3)
C28 C29 1.389(4)
C29 C30 1.387(4)
C29 C33 1.512(3)
C30 C31 1.395(3)
C31 C34 1.499(3)
Ni2 C48 1.895(2)
Ni2 C36 2.039(2)
Ni2 C42 2.098(3)
Ni2 C44 2.112(2)
Ni2 C43 2.154(3)
Ni2 C41 2.193(2)
Ni2 C40 2.204(2)
N3 C48 1.375(3)
N3 C49 1.388(3)
N3 C51 1.448(3)
N4 C48 1.373(3)
N4 C50 1.389(3)
N4 C60 1.441(3)
C35 C39 1.358(4)
C35 C36 1.479(3)
C35 C45 1.512(3)
C36 C37 1.467(3)
C37 C38 1.358(4)
C38 C39 1.446(3)
C40 C41 1.388(3)
C40 C44 1.453(3)
C40 C47 1.506(3)
C41 C42 1.441(4)
C42 C43 1.418(4)
C43 C44 1.403(4)
C45 C46 1.533(3)
C46 C47 1.538(4)
C49 C50 1.345(3)
C51 C56 1.392(3)
C51 C52 1.403(3)
C52 C53 1.397(3)
C52 C57 1.518(4)
C53 C54 1.388(4)
C54 C55 1.389(3)
C54 C58 1.514(3)
C55 C56 1.395(3)
C56 C59 1.501(3)
C60 C65 1.394(4)
C60 C61 1.400(4)
C61 C62 1.392(4)
C61 C66 1.511(4)
C62 C63 1.391(4)
C63 C64 1.389(4)
C63 C67 1.505(3)
C64 C65 1.393(3)
C65 C68 1.505(4)
O1 C72 1.439(3)
O1 C69 1.439(3)
C69 C70 1.521(4)
C70 C71 1.524(4)
C71 C72 1.520(4)
O2 C76 1.388(4)
O2 C73 1.412(4)
C73 C74 1.555(6)
C74 C75 1.507(6)
C75 C76 1.444(5)

loop_
_geom_torsion_atom_site_label_1
_geom_torsion_atom_site_label_2
_geom_torsion_atom_site_label_3
_geom_torsion_atom_site_label_4
_geom_torsion
C5 C1 C2 C3 -2.9(3)
C11 C1 C2 C3 177.0(2)
C5 C1 C2 Ni1 107.8(2)
C11 C1 C2 Ni1 -72.2(3)
C14 Ni1 C2 C3 -104.88(17)
C10 Ni1 C2 C3 64.84(17)
C8 Ni1 C2 C3 59.8(3)
C9 Ni1 C2 C3 35.9(2)
C6 Ni1 C2 C3 104.09(16)
C7 Ni1 C2 C3 122.68(17)
C14 Ni1 C2 C1 143.90(18)
C10 Ni1 C2 C1 -46.38(18)
C8 Ni1 C2 C1 -51.4(4)
C9 Ni1 C2 C1 -75.4(2)
C6 Ni1 C2 C1 -7.13(19)
C7 Ni1 C2 C1 11.5(2)
C1 C2 C3 C4 3.7(3)
Ni1 C2 C3 C4 -112.1(2)
C2 C3 C4 C5 -3.1(3)
C2 C1 C5 C4 1.2(3)
C11 C1 C5 C4 -178.7(2)
C3 C4 C5 C1 1.2(3)
C14 Ni1 C6 C7 35.2(2)
C2 Ni1 C6 C7 157.99(16)
C10 Ni1 C6 C7 -118.6(2)
C8 Ni1 C6 C7 -36.93(15)
C9 Ni1 C6 C7 -80.20(16)
C14 Ni1 C6 C10 153.72(17)
C2 Ni1 C6 C10 -83.44(15)
C8 Ni1 C6 C10 81.63(15)
C9 Ni1 C6 C10 38.36(14)
C7 Ni1 C6 C10 118.6(2)
C14 Ni1 C6 C13 -87.4(3)
C2 Ni1 C6 C13 35.5(2)
C10 Ni1 C6 C13 118.9(3)
C8 Ni1 C6 C13 -159.4(2)
C9 Ni1 C6 C13 157.3(2)
C7 Ni1 C6 C13 -122.5(3)
C10 C6 C7 C8 -0.6(3)
C13 C6 C7 C8 178.9(2)
Ni1 C6 C7 C8 56.66(17)
C10 C6 C7 Ni1 -57.22(16)
C13 C6 C7 Ni1 122.3(3)
C14 Ni1 C7 C6 -159.14(15)
C2 Ni1 C7 C6 -31.5(2)
C10 Ni1 C7 C6 38.33(15)
C8 Ni1 C7 C6 120.4(2)
C9 Ni1 C7 C6 81.89(16)
C14 Ni1 C7 C8 80.45(16)
C2 Ni1 C7 C8 -151.89(16)
C10 Ni1 C7 C8 -82.08(15)
C9 Ni1 C7 C8 -38.52(14)
C6 Ni1 C7 C8 -120.4(2)
C6 C7 C8 C9 4.3(3)
Ni1 C7 C8 C9 63.79(17)
C6 C7 C8 Ni1 -59.44(18)
C14 Ni1 C8 C9 132.06(15)
C2 Ni1 C8 C9 -32.4(4)
C10 Ni1 C8 C9 -37.94(14)
C6 Ni1 C8 C9 -81.68(15)
C7 Ni1 C8 C9 -116.5(2)
C14 Ni1 C8 C7 -111.42(15)
C2 Ni1 C8 C7 84.1(3)
C10 Ni1 C8 C7 78.57(15)
C9 Ni1 C8 C7 116.5(2)
C6 Ni1 C8 C7 34.83(14)
C7 C8 C9 C10 -6.3(3)
Ni1 C8 C9 C10 59.26(16)
C7 C8 C9 Ni1 -65.58(18)
C14 Ni1 C9 C10 -179.76(14)
C2 Ni1 C9 C10 49.96(18)
C8 Ni1 C9 C10 -117.7(2)
C6 Ni1 C9 C10 -38.66(14)
C7 Ni1 C9 C10 -79.24(15)
C14 Ni1 C9 C8 -62.10(17)
C2 Ni1 C9 C8 167.62(14)
C10 Ni1 C9 C8 117.7(2)
C6 Ni1 C9 C8 78.99(15)
C7 Ni1 C9 C8 38.41(14)
C8 C9 C10 C6 6.0(3)
Ni1 C9 C10 C6 65.73(17)
C8 C9 C10 Ni1 -59.73(16)
C7 C6 C10 C9 -3.4(3)
C13 C6 C10 C9 177.1(2)
Ni1 C6 C10 C9 -64.33(17)
C7 C6 C10 Ni1 60.91(17)
C13 C6 C10 Ni1 -118.6(2)
C14 Ni1 C10 C9 0.7(4)
C2 Ni1 C10 C9 -140.33(15)
C8 Ni1 C10 C9 37.83(14)
C6 Ni1 C10 C9 116.7(2)
C7 Ni1 C10 C9 81.01(15)
C14 Ni1 C10 C6 -116.0(3)
C2 Ni1 C10 C6 103.00(15)
C8 Ni1 C10 C6 -78.83(15)
C9 Ni1 C10 C6 -116.7(2)
C7 Ni1 C10 C6 -35.65(14)
C5 C1 C11 C12 -107.1(3)
C2 C1 C11 C12 73.0(3)
C1 C11 C12 C13 39.5(3)
C7 C6 C13 C12 -71.7(3)
C10 C6 C13 C12 107.7(3)
Ni1 C6 C13 C12 22.2(3)
C11 C12 C13 C6 -83.5(3)
C15 N1 C14 N2 -0.5(3)
C17 N1 C14 N2 -174.5(2)
C15 N1 C14 Ni1 -178.81(18)
C17 N1 C14 Ni1 7.2(4)
C16 N2 C14 N1 0.1(3)
C26 N2 C14 N1 178.8(2)
C16 N2 C14 Ni1 178.28(18)
C26 N2 C14 Ni1 -3.0(4)
C2 Ni1 C14 N1 -123.0(2)
C10 Ni1 C14 N1 96.1(4)
C8 Ni1 C14 N1 62.2(2)
C9 Ni1 C14 N1 96.7(2)
C6 Ni1 C14 N1 1.3(3)
C7 Ni1 C14 N1 23.1(2)
C2 Ni1 C14 N2 59.2(2)
C10 Ni1 C14 N2 -81.7(4)
C8 Ni1 C14 N2 -115.7(2)
C9 Ni1 C14 N2 -81.1(2)
C6 Ni1 C14 N2 -176.53(18)
C7 Ni1 C14 N2 -154.8(2)
C14 N1 C15 C16 0.8(3)
C17 N1 C15 C16 175.2(2)
N1 C15 C16 N2 -0.7(3)
C14 N2 C16 C15 0.4(3)
C26 N2 C16 C15 -178.4(2)
C14 N1 C17 C18 -105.7(3)
C15 N1 C17 C18 80.8(3)
C14 N1 C17 C22 78.5(3)
C15 N1 C17 C22 -95.1(3)
C22 C17 C18 C19 -0.6(4)
N1 C17 C18 C19 -176.2(2)
C22 C17 C18 C23 -179.8(2)
N1 C17 C18 C23 4.6(4)
C17 C18 C19 C20 1.2(4)
C23 C18 C19 C20 -179.6(2)
C18 C19 C20 C21 -1.6(4)
C18 C19 C20 C24 177.6(2)
C19 C20 C21 C22 1.3(4)
C24 C20 C21 C22 -177.8(2)
C20 C21 C22 C17 -0.7(4)
C20 C21 C22 C25 177.6(2)
C18 C17 C22 C21 0.4(4)
N1 C17 C22 C21 176.1(2)
C18 C17 C22 C25 -177.9(2)
N1 C17 C22 C25 -2.2(3)
C14 N2 C26 C27 -107.8(3)
C16 N2 C26 C27 70.8(3)
C14 N2 C26 C31 75.3(3)
C16 N2 C26 C31 -106.1(3)
C31 C26 C27 C28 -3.9(3)
N2 C26 C27 C28 179.3(2)
C31 C26 C27 C32 175.0(2)
N2 C26 C27 C32 -1.9(3)
C26 C27 C28 C29 1.3(3)
C32 C27 C28 C29 -177.6(2)
C27 C28 C29 C30 1.3(4)
C27 C28 C29 C33 -179.3(2)
C28 C29 C30 C31 -1.5(4)
C33 C29 C30 C31 179.1(2)
C29 C30 C31 C26 -0.9(3)
C29 C30 C31 C34 177.7(2)
C27 C26 C31 C30 3.7(3)
N2 C26 C31 C30 -179.5(2)
C27 C26 C31 C34 -174.9(2)
N2 C26 C31 C34 1.9(3)
C39 C35 C36 C37 2.6(3)
C45 C35 C36 C37 -177.6(2)
C39 C35 C36 Ni2 -107.9(2)
C45 C35 C36 Ni2 71.9(3)
C48 Ni2 C36 C37 105.50(17)
C42 Ni2 C36 C37 -57.4(4)
C44 Ni2 C36 C37 -65.06(17)
C43 Ni2 C36 C37 -36.4(2)
C41 Ni2 C36 C37 -123.31(17)
C40 Ni2 C36 C37 -104.26(17)
C48 Ni2 C36 C35 -143.49(18)
C42 Ni2 C36 C35 53.6(4)
C44 Ni2 C36 C35 45.94(18)
C43 Ni2 C36 C35 74.6(2)
C41 Ni2 C36 C35 -12.3(3)
C40 Ni2 C36 C35 6.75(19)
C35 C36 C37 C38 -3.3(3)
Ni2 C36 C37 C38 111.6(2)
C36 C37 C38 C39 2.7(3)
C36 C35 C39 C38 -1.1(3)
C45 C35 C39 C38 179.1(2)
C37 C38 C39 C35 -1.0(3)
C48 Ni2 C40 C41 -33.5(2)
C36 Ni2 C40 C41 -157.87(15)
C42 Ni2 C40 C41 37.52(16)
C44 Ni2 C40 C41 118.9(2)
C43 Ni2 C40 C41 80.88(16)
C48 Ni2 C40 C44 -152.39(17)
C36 Ni2 C40 C44 83.24(15)
C42 Ni2 C40 C44 -81.38(16)
C43 Ni2 C40 C44 -38.01(14)
C41 Ni2 C40 C44 -118.9(2)
C48 Ni2 C40 C47 87.9(3)
C36 Ni2 C40 C47 -36.4(2)
C42 Ni2 C40 C47 159.0(2)
C44 Ni2 C40 C47 -119.7(3)
C43 Ni2 C40 C47 -157.7(2)
C41 Ni2 C40 C47 121.4(3)
C44 C40 C41 C42 0.2(3)
C47 C40 C41 C42 -179.8(2)
Ni2 C40 C41 C42 -57.23(17)
C44 C40 C41 Ni2 57.47(17)
C47 C40 C41 Ni2 -122.5(3)
C48 Ni2 C41 C40 159.51(15)
C36 Ni2 C41 C40 32.1(2)
C42 Ni2 C41 C40 -119.7(2)
C44 Ni2 C41 C40 -38.02(15)
C43 Ni2 C41 C40 -80.83(16)
C48 Ni2 C41 C42 -80.82(17)
C36 Ni2 C41 C42 151.73(16)
C44 Ni2 C41 C42 81.65(16)
C43 Ni2 C41 C42 38.85(15)
C40 Ni2 C41 C42 119.7(2)
C40 C41 C42 C43 -4.6(3)
Ni2 C41 C42 C43 -65.05(18)
C40 C41 C42 Ni2 60.44(18)
C48 Ni2 C42 C43 -134.41(15)
C36 Ni2 C42 C43 28.4(4)
C44 Ni2 C42 C43 36.81(14)
C41 Ni2 C42 C43 115.7(2)
C40 Ni2 C42 C43 80.44(16)
C48 Ni2 C42 C41 109.87(16)
C36 Ni2 C42 C41 -87.3(3)
C44 Ni2 C42 C41 -78.91(16)
C43 Ni2 C42 C41 -115.7(2)
C40 Ni2 C42 C41 -35.28(14)
C41 C42 C43 C44 7.2(3)
Ni2 C42 C43 C44 -58.71(17)
C41 C42 C43 Ni2 65.88(18)
C48 Ni2 C43 C44 177.68(15)
C36 Ni2 C43 C44 -50.27(19)
C42 Ni2 C43 C44 118.9(2)
C41 Ni2 C43 C44 79.83(16)
C40 Ni2 C43 C44 38.87(15)
C48 Ni2 C43 C42 58.75(19)
C36 Ni2 C43 C42 -169.20(14)
C44 Ni2 C43 C42 -118.9(2)
C41 Ni2 C43 C42 -39.10(15)
C40 Ni2 C43 C42 -80.05(16)
C42 C43 C44 C40 -7.0(3)
Ni2 C43 C44 C40 -65.25(17)
C42 C43 C44 Ni2 58.21(17)
C41 C40 C44 C43 4.3(3)
C47 C40 C44 C43 -175.7(2)
Ni2 C40 C44 C43 64.39(18)
C41 C40 C44 Ni2 -60.12(18)
C47 C40 C44 Ni2 119.9(2)
C48 Ni2 C44 C43 -6.5(4)
C36 Ni2 C44 C43 139.92(16)
C42 Ni2 C44 C43 -37.32(15)
C41 Ni2 C44 C43 -80.87(16)
C40 Ni2 C44 C43 -116.5(2)
C48 Ni2 C44 C40 110.0(3)
C36 Ni2 C44 C40 -103.54(15)
C42 Ni2 C44 C40 79.22(15)
C43 Ni2 C44 C40 116.5(2)
C41 Ni2 C44 C40 35.67(14)
C39 C35 C45 C46 108.8(3)
C36 C35 C45 C46 -71.0(4)
C35 C45 C46 C47 -41.7(3)
C41 C40 C47 C46 72.9(3)
C44 C40 C47 C46 -107.1(3)
Ni2 C40 C47 C46 -19.9(3)
C45 C46 C47 C40 82.5(3)
C50 N4 C48 N3 0.6(3)
C60 N4 C48 N3 171.6(2)
C50 N4 C48 Ni2 178.89(18)
C60 N4 C48 Ni2 -10.1(4)
C49 N3 C48 N4 -0.7(3)
C51 N3 C48 N4 -178.3(2)
C49 N3 C48 Ni2 -178.87(19)
C51 N3 C48 Ni2 3.5(4)
C36 Ni2 C48 N4 121.6(2)
C42 Ni2 C48 N4 -64.1(2)
C44 Ni2 C48 N4 -92.2(4)
C43 Ni2 C48 N4 -97.1(2)
C41 Ni2 C48 N4 -24.8(2)
C40 Ni2 C48 N4 -4.1(3)
C36 Ni2 C48 N3 -60.7(2)
C42 Ni2 C48 N3 113.7(2)
C44 Ni2 C48 N3 85.6(4)
C43 Ni2 C48 N3 80.7(2)
C41 Ni2 C48 N3 153.0(2)
C40 Ni2 C48 N3 173.66(18)
C48 N3 C49 C50 0.5(3)
C51 N3 C49 C50 178.3(2)
N3 C49 C50 N4 -0.1(3)
C48 N4 C50 C49 -0.3(3)
C60 N4 C50 C49 -172.0(2)
C48 N3 C51 C56 -74.1(3)
C49 N3 C51 C56 108.5(3)
C48 N3 C51 C52 109.2(3)
C49 N3 C51 C52 -68.3(3)
C56 C51 C52 C53 3.0(3)
N3 C51 C52 C53 179.6(2)
C56 C51 C52 C57 -175.5(2)
N3 C51 C52 C57 1.1(3)
C51 C52 C53 C54 0.2(3)
C57 C52 C53 C54 178.8(2)
C52 C53 C54 C55 -2.0(3)
C52 C53 C54 C58 178.5(2)
C53 C54 C55 C56 0.7(3)
C58 C54 C55 C56 -179.8(2)
C52 C51 C56 C55 -4.2(3)
N3 C51 C56 C55 179.2(2)
C52 C51 C56 C59 174.2(2)
N3 C51 C56 C59 -2.4(3)
C54 C55 C56 C51 2.3(3)
C54 C55 C56 C59 -176.1(2)
C48 N4 C60 C65 -76.0(3)
C50 N4 C60 C65 94.4(3)
C48 N4 C60 C61 107.9(3)
C50 N4 C60 C61 -81.7(3)
C65 C60 C61 C62 1.1(4)
N4 C60 C61 C62 177.0(2)
C65 C60 C61 C66 179.8(2)
N4 C60 C61 C66 -4.4(4)
C60 C61 C62 C63 -1.8(4)
C66 C61 C62 C63 179.5(2)
C61 C62 C63 C64 1.4(4)
C61 C62 C63 C67 -177.5(2)
C62 C63 C64 C65 -0.3(4)
C67 C63 C64 C65 178.6(2)
C63 C64 C65 C60 -0.3(4)
C63 C64 C65 C68 180.0(2)
C61 C60 C65 C64 -0.1(4)
N4 C60 C65 C64 -176.0(2)
C61 C60 C65 C68 179.6(2)
N4 C60 C65 C68 3.7(3)
C72 O1 C69 C70 14.3(3)
O1 C69 C70 C71 -32.2(3)
C69 C70 C71 C72 37.1(3)
C69 O1 C72 C71 10.0(3)
C70 C71 C72 O1 -29.8(3)
C76 O2 C73 C74 28.1(4)
O2 C73 C74 C75 -4.6(4)
C73 C74 C75 C76 -19.1(4)
C73 O2 C76 C75 -42.0(4)
C74 C75 C76 O2 37.4(4)
